data_2019166
loop_
_publ_author_name
'Smith, Graham'
'Wermuth, Urs D.'

_publ_section_title
;
 Three-dimensional hydrogen-bonded structures in the hydrated
 proton-transfer salts of isonipecotamide with the dicarboxylic oxalic and
 adipic acid homologues
;
_journal_coeditor_code CU3038
_journal_issue 10
_journal_name_full 'Acta Crystallographica Section C'
_journal_page_first 1192
_journal_page_last 1195
_journal_paper_doi 10.1107/S010827011302430X
_journal_volume 69
_journal_year 2013
_chemical_formula_iupac '2C6 H13 N2 O + , C6 H8 O4 - , 2H2 O'
_chemical_formula_moiety '2(C6 H13 N2 O +), C6 H8 O4 -, 2(H2 O)'
_chemical_formula_sum 'C18 H38 N4 O8'
_chemical_formula_weight 438.52
_chemical_melting_point 353
_chemical_name_common 'isonipecotamide adipate dihydrate'
_chemical_name_systematic
;
Bis(4-carbamoylpiperidinium) butane-1,4-dicarboxylate dihydrate
;
_space_group_IT_number 2
_symmetry_cell_setting triclinic
_symmetry_space_group_name_Hall '-P 1'
_symmetry_space_group_name_H-M 'P -1'
_atom_sites_solution_hydrogens geom
_atom_sites_solution_primary direct
_atom_sites_solution_secondary difmap
_audit_creation_method SHELXL97
_cell_angle_alpha 75.336(5)
_cell_angle_beta 81.763(5)
_cell_angle_gamma 78.448(5)
_cell_formula_units_Z 1
_cell_length_a 5.8454(4)
_cell_length_b 7.7696(5)
_cell_length_c 13.0987(7)
_cell_measurement_reflns_used 3402
_cell_measurement_temperature 200.0(10)
_cell_measurement_theta_max 28.66
_cell_measurement_theta_min 3.49
_cell_volume 561.16(6)
_computing_cell_refinement 'CrysAlis PRO (Agilent, 2012)'
_computing_data_collection 'CrysAlis PRO (Agilent, 2012)'
_computing_data_reduction 'CrysAlis PRO (Agilent, 2012)'
_computing_molecular_graphics 'PLATON (Spek, 2009)'
_computing_publication_material 'PLATON (Spek, 2009)'
_computing_structure_refinement
;
SHELXL97 (Sheldrick, 2008) within WinGX (Farrugia, 2012)
;
_computing_structure_solution 'SIR92 (Altomare <i>et al.</i>, 1993)'
_diffrn_ambient_temperature 200.0(10)
_diffrn_detector_area_resol_mean 16.077
_diffrn_measured_fraction_theta_full 0.998
_diffrn_measured_fraction_theta_max 0.998
_diffrn_measurement_device_type 'Oxford Gemini-S CCD area-detector'
_diffrn_measurement_method \w
_diffrn_radiation_monochromator graphite
_diffrn_radiation_source 'Enhance (Mo) X-ray source'
_diffrn_radiation_type MoK\a
_diffrn_radiation_wavelength 0.71073
_diffrn_reflns_av_R_equivalents 0.0265
_diffrn_reflns_av_sigmaI/netI 0.0332
_diffrn_reflns_limit_h_max 7
_diffrn_reflns_limit_h_min -7
_diffrn_reflns_limit_k_max 9
_diffrn_reflns_limit_k_min -9
_diffrn_reflns_limit_l_max 16
_diffrn_reflns_limit_l_min -16
_diffrn_reflns_number 6679
_diffrn_reflns_theta_full 26.00
_diffrn_reflns_theta_max 26.00
_diffrn_reflns_theta_min 3.50
_diffrn_standards_number 0
_exptl_absorpt_coefficient_mu 0.101
_exptl_absorpt_correction_T_max 0.983
_exptl_absorpt_correction_T_min 0.955
_exptl_absorpt_correction_type multi-scan
_exptl_absorpt_process_details '(CrysAlis PRO; Agilent, 2012)'
_exptl_crystal_colour colourless
_exptl_crystal_density_diffrn 1.298
_exptl_crystal_density_method 'not measured'
_exptl_crystal_description plate
_exptl_crystal_F_000 238
_exptl_crystal_size_max 0.35
_exptl_crystal_size_mid 0.32
_exptl_crystal_size_min 0.08
_refine_diff_density_max 0.196
_refine_diff_density_min -0.164
_refine_ls_extinction_method none
_refine_ls_goodness_of_fit_ref 0.979
_refine_ls_hydrogen_treatment mixed
_refine_ls_matrix_type full
_refine_ls_number_parameters 160
_refine_ls_number_reflns 2204
_refine_ls_number_restraints 0
_refine_ls_restrained_S_all 0.979
_refine_ls_R_factor_all 0.0515
_refine_ls_R_factor_gt 0.0348
_refine_ls_shift/su_max 0.001
_refine_ls_shift/su_mean 0.000
_refine_ls_structure_factor_coef Fsqd
_refine_ls_weighting_details 'calc w = 1/[\s^2^(Fo^2^)+(0.0527P)^2^] where P=(Fo^2^+2Fc^2^)/3'
_refine_ls_weighting_scheme calc
_refine_ls_wR_factor_gt 0.0829
_refine_ls_wR_factor_ref 0.0876
_reflns_number_gt 1683
_reflns_number_total 2204
_reflns_threshold_expression I>2\s(I)
_cod_data_source_file cu3038.cif
_cod_data_source_block II
_cod_original_cell_volume 561.17(6)
_cod_database_code 2019166

loop_
_symmetry_equiv_pos_as_xyz
'x, y, z'
'-x, -y, -z'

loop_
_atom_site_aniso_label
_atom_site_aniso_U_11
_atom_site_aniso_U_22
_atom_site_aniso_U_33
_atom_site_aniso_U_12
_atom_site_aniso_U_13
_atom_site_aniso_U_23
O41A 0.0225(6) 0.0279(5) 0.0512(7) -0.0103(4) -0.0025(5) 0.0005(5)
N1A 0.0200(6) 0.0179(6) 0.0287(6) -0.0068(5) -0.0011(5) 0.0026(5)
N41A 0.0269(7) 0.0191(6) 0.0344(7) -0.0080(5) 0.0003(5) 0.0018(5)
C2A 0.0309(8) 0.0323(8) 0.0207(7) -0.0119(6) 0.0042(6) -0.0041(6)
C3A 0.0335(8) 0.0287(8) 0.0224(7) -0.0129(6) 0.0007(6) -0.0075(6)
C4A 0.0179(7) 0.0179(7) 0.0266(7) -0.0050(5) -0.0016(5) -0.0022(5)
C5A 0.0351(8) 0.0230(7) 0.0202(7) -0.0119(6) -0.0003(6) -0.0028(5)
C6A 0.0383(9) 0.0247(7) 0.0258(7) -0.0136(6) -0.0034(6) -0.0049(6)
C41A 0.0229(8) 0.0193(7) 0.0249(7) -0.0065(6) 0.0009(5) -0.0047(5)
O11 0.0238(6) 0.0345(6) 0.0462(7) -0.0147(5) -0.0082(5) 0.0131(5)
O12 0.0242(5) 0.0294(5) 0.0297(6) -0.0043(4) -0.0009(4) 0.0065(4)
C1 0.0228(7) 0.0168(6) 0.0261(7) -0.0058(5) -0.0004(6) -0.0022(5)
C2 0.0223(7) 0.0219(7) 0.0308(8) -0.0073(6) 0.0006(6) 0.0005(6)
C3 0.0224(7) 0.0194(6) 0.0248(7) -0.0076(5) 0.0007(5) -0.0001(5)
O1W 0.0321(6) 0.0264(6) 0.0322(6) -0.0140(5) -0.0024(4) 0.0011(4)

loop_
_atom_site_type_symbol
_atom_site_label
_atom_site_fract_x
_atom_site_fract_y
_atom_site_fract_z
_atom_site_U_iso_or_equiv
_atom_site_thermal_displace_type
_atom_site_calc_flag
_atom_site_refinement_flags
_atom_site_occupancy
O O41A 0.47840(17) -0.08622(13) 0.36125(8) 0.0349(3) Uani . . 1.000
N N1A 0.8936(2) 0.38796(15) 0.21776(9) 0.0233(3) Uani . . 1.000
N N41A 0.7911(2) -0.27558(15) 0.43346(9) 0.0280(4) Uani . . 1.000
C C2A 0.9597(3) 0.24391(18) 0.15759(10) 0.0281(4) Uani . . 1.000
C C3A 0.8190(3) 0.09236(18) 0.20557(10) 0.0272(4) Uani . . 1.000
C C4A 0.8500(2) 0.01611(16) 0.32290(10) 0.0211(4) Uani . . 1.000
C C5A 0.7917(3) 0.16926(17) 0.38167(10) 0.0258(4) Uani . . 1.000
C C6A 0.9361(3) 0.31695(18) 0.33091(10) 0.0286(4) Uani . . 1.000
C C41A 0.6907(2) -0.12143(17) 0.37330(10) 0.0224(4) Uani . . 1.000
O O11 0.12663(17) 0.65931(13) 0.11069(8) 0.0371(4) Uani . . 1.000
O O12 0.42178(16) 0.50958(12) 0.20424(7) 0.0304(3) Uani . . 1.000
C C1 0.3387(2) 0.62781(16) 0.12684(10) 0.0223(4) Uani . . 1.000
C C2 0.5019(2) 0.73971(17) 0.04837(11) 0.0260(4) Uani . . 1.000
C C3 0.4208(2) 0.94203(16) 0.03963(10) 0.0229(4) Uani . . 1.000
O O1W 0.29606(18) 0.60165(14) 0.40125(8) 0.0305(3) Uani . . 1.000
H H4A 1.01680 -0.04350 0.33060 0.0250 Uiso calc R 1.000
H H11A 0.724(3) 0.441(2) 0.2130(13) 0.048(5) Uiso . . 1.000
H H12A 0.981(3) 0.485(2) 0.1854(13) 0.052(5) Uiso . . 1.000
H H21A 1.12940 0.19510 0.15950 0.0340 Uiso calc R 1.000
H H22A 0.92890 0.29530 0.08260 0.0340 Uiso calc R 1.000
H H31A 0.65070 0.13910 0.19690 0.0330 Uiso calc R 1.000
H H32A 0.87070 -0.00540 0.16710 0.0330 Uiso calc R 1.000
H H41A 0.951(3) -0.3053(19) 0.4315(11) 0.031(4) Uiso . . 1.000
H H42A 0.705(3) -0.359(2) 0.4709(13) 0.048(5) Uiso . . 1.000
H H51A 0.62270 0.22100 0.38040 0.0310 Uiso calc R 1.000
H H52A 0.82400 0.12030 0.45670 0.0310 Uiso calc R 1.000
H H61A 0.89230 0.41600 0.36870 0.0340 Uiso calc R 1.000
H H62A 1.10490 0.26770 0.33650 0.0340 Uiso calc R 1.000
H H21 0.50840 0.71380 -0.02230 0.0310 Uiso calc R 1.000
H H22 0.66220 0.70430 0.07140 0.0310 Uiso calc R 1.000
H H31 0.25940 0.97640 0.01790 0.0270 Uiso calc R 1.000
H H32 0.41600 0.96750 0.11030 0.0270 Uiso calc R 1.000
H H11W 0.326(3) 0.561(2) 0.3382(16) 0.064(6) Uiso . . 1.000
H H12W 0.349(3) 0.701(3) 0.3875(14) 0.056(6) Uiso . . 1.000

loop_
_atom_type_symbol
_atom_type_description
_atom_type_scat_dispersion_real
_atom_type_scat_dispersion_imag
_atom_type_scat_source
C C 0.0033 0.0016 'International Tables Vol C Tables 4.2.6.8 and 6.1.1.4'
H H 0.0000 0.0000 'International Tables Vol C Tables 4.2.6.8 and 6.1.1.4'
N N 0.0061 0.0033 'International Tables Vol C Tables 4.2.6.8 and 6.1.1.4'
O O 0.0106 0.0060 'International Tables Vol C Tables 4.2.6.8 and 6.1.1.4'

loop_
_geom_angle_atom_site_label_1
_geom_angle_atom_site_label_2
_geom_angle_atom_site_label_3
_geom_angle_site_symmetry_1
_geom_angle_site_symmetry_3
_geom_angle
_geom_angle_publ_flag
H11W O1W H12W . . 106.0(16) no
C2A N1A C6A . . 111.53(11) no
C2A N1A H12A . . 109.5(10) no
C6A N1A H11A . . 109.1(9) no
H11A N1A H12A . . 106.7(14) no
C2A N1A H11A . . 109.6(9) no
C6A N1A H12A . . 110.4(10) no
C41A N41A H42A . . 121.0(11) no
C41A N41A H41A . . 120.5(9) no
H41A N41A H42A . . 118.1(14) no
N1A C2A C3A . . 110.21(11) no
C2A C3A C4A . . 111.53(12) no
C3A C4A C41A . . 111.48(11) no
C5A C4A C41A . . 108.50(11) no
C3A C4A C5A . . 109.83(11) no
C4A C5A C6A . . 111.06(11) no
N1A C6A C5A . . 109.86(12) no
N41A C41A C4A . . 116.04(11) no
O41A C41A N41A . . 123.09(12) no
O41A C41A C4A . . 120.82(12) no
N1A C2A H22A . . 110.00 no
C3A C2A H21A . . 110.00 no
C3A C2A H22A . . 110.00 no
H21A C2A H22A . . 108.00 no
N1A C2A H21A . . 110.00 no
C2A C3A H31A . . 109.00 no
C2A C3A H32A . . 109.00 no
C4A C3A H32A . . 109.00 no
H31A C3A H32A . . 108.00 no
C4A C3A H31A . . 109.00 no
C5A C4A H4A . . 109.00 no
C41A C4A H4A . . 109.00 no
C3A C4A H4A . . 109.00 no
C4A C5A H52A . . 109.00 no
C6A C5A H51A . . 109.00 no
C4A C5A H51A . . 109.00 no
H51A C5A H52A . . 108.00 no
C6A C5A H52A . . 109.00 no
N1A C6A H61A . . 110.00 no
N1A C6A H62A . . 110.00 no
C5A C6A H62A . . 110.00 no
H61A C6A H62A . . 108.00 no
C5A C6A H61A . . 110.00 no
O11 C1 C2 . . 117.40(11) no
O12 C1 C2 . . 119.18(11) no
O11 C1 O12 . . 123.42(12) no
C1 C2 C3 . . 111.94(10) no
C2 C3 C3 . 2_675 113.17(10) no
C1 C2 H22 . . 109.00 no
C3 C2 H21 . . 109.00 no
C1 C2 H21 . . 109.00 no
H21 C2 H22 . . 108.00 no
C3 C2 H22 . . 109.00 no
C2 C3 H31 . . 109.00 no
C2 C3 H32 . . 109.00 no
C3 C3 H31 2_675 . 109.00 no
C3 C3 H32 2_675 . 109.00 no
H31 C3 H32 . . 108.00 no

loop_
_geom_bond_atom_site_label_1
_geom_bond_atom_site_label_2
_geom_bond_site_symmetry_2
_geom_bond_distance
_geom_bond_publ_flag
O41A C41A . 1.2402(16) no
O11 C1 . 1.2525(16) no
O12 C1 . 1.2643(16) no
O1W H11W . 0.939(19) no
O1W H12W . 0.86(2) no
N1A C2A . 1.4864(18) no
N1A C6A . 1.4830(17) no
N41A C41A . 1.3315(17) no
N1A H12A . 0.969(17) no
N1A H11A . 0.999(18) no
N41A H42A . 0.902(17) no
N41A H41A . 0.915(18) no
C2A C3A . 1.524(2) no
C3A C4A . 1.5237(18) no
C4A C5A . 1.5332(18) no
C4A C41A . 1.5199(18) no
C5A C6A . 1.521(2) no
C2A H21A . 0.9900 no
C2A H22A . 0.9900 no
C3A H32A . 0.9900 no
C3A H31A . 0.9900 no
C4A H4A . 1.0000 no
C5A H52A . 0.9900 no
C5A H51A . 0.9900 no
C6A H61A . 0.9900 no
C6A H62A . 0.9900 no
C1 C2 . 1.5236(18) no
C2 C3 . 1.5280(18) no
C3 C3 2_675 1.5270(18) no
C2 H21 . 0.9900 no
C2 H22 . 0.9900 no
C3 H32 . 0.9900 no
C3 H31 . 0.9900 no

loop_
_geom_hbond_atom_site_label_D
_geom_hbond_atom_site_label_H
_geom_hbond_atom_site_label_A
_geom_hbond_site_symmetry_A
_geom_hbond_distance_DH
_geom_hbond_distance_HA
_geom_hbond_distance_DA
_geom_hbond_angle_DHA
_geom_hbond_publ_flag
N1A H11A O12 . 0.999(18) 1.752(18) 2.7463(15) 173.5(15) yes
N1A H12A O11 1_655 0.969(17) 1.752(17) 2.7153(16) 172.3(16) yes
N41A H41A O1W 1_645 0.915(18) 2.020(17) 2.9188(16) 167.0(14) yes
N41A H42A O1W 2_656 0.902(17) 2.182(16) 2.9647(16) 144.8(15) yes
O1W H11W O12 . 0.939(19) 1.88(2) 2.8092(14) 169.9(15) yes
O1W H12W O41A 1_565 0.86(2) 1.89(2) 2.7429(15) 177.1(16) yes
C2A H22A O11 2_665 0.99 2.53 3.4911(17) 165 no

loop_
_geom_torsion_atom_site_label_1
_geom_torsion_atom_site_label_2
_geom_torsion_atom_site_label_3
_geom_torsion_atom_site_label_4
_geom_torsion_site_symmetry_3
_geom_torsion_site_symmetry_4
_geom_torsion
_geom_torsion_publ_flag
C6A N1A C2A C3A . . 59.09(16) no
C2A N1A C6A C5A . . -59.99(16) no
N1A C2A C3A C4A . . -56.04(16) no
C2A C3A C4A C5A . . 53.89(16) no
C2A C3A C4A C41A . . 174.18(12) no
C3A C4A C5A C6A . . -54.72(16) no
C41A C4A C5A C6A . . -176.80(11) no
C3A C4A C41A O41A . . -49.83(17) no
C3A C4A C41A N41A . . 132.84(12) no
C5A C4A C41A O41A . . 71.23(15) no
C5A C4A C41A N41A . . -106.10(13) no
C4A C5A C6A N1A . . 57.64(16) no
O11 C1 C2 C3 . . 57.12(15) no
O12 C1 C2 C3 . . -122.69(12) no
C1 C2 C3 C3 . 2_675 -179.22(10) no
C2 C3 C3 C2 2_675 2_675 -180.00(10) no
